data_1542576
loop_
_publ_author_name
'Sun, Wang-Bin'
'Wang, Xuan'
'Sun, Bing-Feng'
'Zou, Jian-Ping'
'Lin, Guo-Qiang'

_publ_section_title
;
 Catalytic Asymmetric Total Synthesis of Hedyosumins A, B, and C.
;
_journal_issue 6
_journal_name_full 'Organic letters'
_journal_page_first 1219
_journal_page_last 1221
_journal_paper_doi 10.1021/acs.orglett.6b00150
_journal_volume 18
_journal_year 2016
_chemical_absolute_configuration unk
_chemical_formula_sum 'C14 H16 O4'
_chemical_formula_weight 248.27
_chemical_name_systematic
; 
 ? 
;
_space_group_crystal_system orthorhombic
_space_group_IT_number 19
_space_group_name_Hall 'P 2ac 2ab'
_space_group_name_H-M_alt 'P 21 21 21'
_symmetry_space_group_name_Hall 'P 2ac 2ab'
_symmetry_space_group_name_H-M 'P 21 21 21'
_atom_sites_solution_hydrogens geom
_audit_creation_method SHELXL-2013
_cell_angle_alpha 90
_cell_angle_beta 90
_cell_angle_gamma 90
_cell_formula_units_Z 4
_cell_length_a 7.2935(6)
_cell_length_b 8.8494(8)
_cell_length_c 19.3290(17)
_cell_measurement_reflns_used 2762
_cell_measurement_temperature 293(2)
_cell_measurement_theta_max 46.903
_cell_measurement_theta_min 5.063
_cell_volume 1247.55(19)
_computing_cell_refinement 'Bruker SMART'
_computing_data_collection 'Bruker SMART'
_computing_data_reduction 'Bruker SHELXTL'
_computing_molecular_graphics 'Bruker SHELXTL'
_computing_publication_material 'Bruker SHELXTL'
_computing_structure_refinement 'SHELXL-2013 (Sheldrick, 2013)'
_computing_structure_solution 'Bruker SHELXTL'
_diffrn_ambient_temperature 293(2)
_diffrn_measured_fraction_theta_full 1.000
_diffrn_measured_fraction_theta_max 1.000
_diffrn_measurement_device_type 'CCD area detector'
_diffrn_measurement_method 'phi and omega scans'
_diffrn_radiation_type MoK\a
_diffrn_radiation_wavelength 0.71073
_diffrn_reflns_av_R_equivalents 0.0273
_diffrn_reflns_av_unetI/netI 0.0252
_diffrn_reflns_Laue_measured_fraction_full 1.000
_diffrn_reflns_Laue_measured_fraction_max 1.000
_diffrn_reflns_limit_h_max 8
_diffrn_reflns_limit_h_min -8
_diffrn_reflns_limit_k_max 7
_diffrn_reflns_limit_k_min -10
_diffrn_reflns_limit_l_max 23
_diffrn_reflns_limit_l_min -23
_diffrn_reflns_number 7546
_diffrn_reflns_point_group_measured_fraction_full 1.000
_diffrn_reflns_point_group_measured_fraction_max 1.000
_diffrn_reflns_theta_full 25.242
_diffrn_reflns_theta_max 25.996
_diffrn_reflns_theta_min 2.107
_exptl_absorpt_coefficient_mu 0.097
_exptl_absorpt_correction_T_max 0.7456
_exptl_absorpt_correction_T_min 0.6765
_exptl_absorpt_correction_type empirical
_exptl_absorpt_process_details sadabs
_exptl_crystal_colour colorless
_exptl_crystal_density_diffrn 1.322
_exptl_crystal_description prismatic
_exptl_crystal_F_000 528
_exptl_crystal_size_max 0.176
_exptl_crystal_size_mid 0.153
_exptl_crystal_size_min 0.117
_refine_diff_density_max 0.155
_refine_diff_density_min -0.138
_refine_diff_density_rms 0.031
_refine_ls_abs_structure_details
; 
 Flack x determined using 816 quotients [(I+)-(I-)]/[(I+)+(I-)] 
 (Parsons and Flack (2004), Acta Cryst. A60, s61). 
;
_refine_ls_abs_structure_Flack 0.3(7)
_refine_ls_extinction_method none
_refine_ls_goodness_of_fit_ref 1.057
_refine_ls_hydrogen_treatment constr
_refine_ls_matrix_type full
_refine_ls_number_parameters 165
_refine_ls_number_reflns 2441
_refine_ls_number_restraints 0
_refine_ls_restrained_S_all 1.057
_refine_ls_R_factor_all 0.0468
_refine_ls_R_factor_gt 0.0417
_refine_ls_shift/su_max 0.000
_refine_ls_shift/su_mean 0.000
_refine_ls_structure_factor_coef Fsqd
_refine_ls_weighting_details 'w=1/[\s^2^(Fo^2^)+(0.0655P)^2^+0.0823P] where P=(Fo^2^+2Fc^2^)/3'
_refine_ls_weighting_scheme calc
_refine_ls_wR_factor_gt 0.1092
_refine_ls_wR_factor_ref 0.1130
_reflns_Friedel_coverage 0.706
_reflns_Friedel_fraction_full 1.000
_reflns_Friedel_fraction_max 1.000
_reflns_number_gt 2166
_reflns_number_total 2441
_reflns_threshold_expression 'I > 2\s(I)'
_cod_data_source_file ol6b00150_si_003.cif
_cod_data_source_block cd21453
_cod_depositor_comments 'Adding full bibliography for 1542576--1542577.cif.'
_cod_database_code 1542576
_shelx_space_group_comment
; 
The symmetry employed for this shelxl refinement is uniquely defined 
by the following loop, which should always be used as a source of 
symmetry information in preference to the above space-group names. 
They are only intended as comments. 
;
_shelxl_version_number 2013-4

loop_
_space_group_symop_operation_xyz
'x, y, z'
'-x+1/2, -y, z+1/2'
'-x, y+1/2, -z+1/2'
'x+1/2, -y+1/2, -z'

loop_
_atom_site_label
_atom_site_type_symbol
_atom_site_fract_x
_atom_site_fract_y
_atom_site_fract_z
_atom_site_U_iso_or_equiv
_atom_site_adp_type
_atom_site_occupancy
_atom_site_site_symmetry_order
_atom_site_calc_flag
_atom_site_refinement_flags_posn
_atom_site_refinement_flags_adp
O1 O 0.2044(3) 1.0456(2) 0.20127(15) 0.0833(7) Uani 1 1 d . .
O2 O 0.4883(2) 0.45124(19) 0.13641(9) 0.0488(4) Uani 1 1 d . .
O3 O 0.1086(3) 0.6181(3) 0.06356(12) 0.0780(7) Uani 1 1 d . .
O4 O 0.4256(4) 0.4709(4) -0.01403(13) 0.1098(11) Uani 1 1 d . .
C1 C 0.4589(4) 0.9071(3) 0.15517(12) 0.0507(6) Uani 1 1 d . .
C2 C 0.2826(4) 0.9277(3) 0.19150(14) 0.0550(7) Uani 1 1 d . .
C3 C 0.2165(4) 0.7753(3) 0.21588(17) 0.0614(7) Uani 1 1 d . .
H3A H 0.1032 0.7476 0.1928 0.074 Uiso 1 1 calc R U
H3B H 0.1958 0.7757 0.2655 0.074 Uiso 1 1 calc R U
C4 C 0.3710(3) 0.6653(3) 0.19678(13) 0.0477(6) Uani 1 1 d . .
H4 H 0.4285 0.6292 0.2395 0.057 Uiso 1 1 calc R U
C5 C 0.5075(3) 0.7624(3) 0.15833(12) 0.0456(5) Uani 1 1 d . .
C6 C 0.6632(3) 0.6821(3) 0.12405(14) 0.0536(6) Uani 1 1 d . .
H6A H 0.7520 0.6495 0.1583 0.064 Uiso 1 1 calc R U
H6B H 0.7240 0.7488 0.0915 0.064 Uiso 1 1 calc R U
C7 C 0.5826(3) 0.5453(3) 0.08624(13) 0.0494(6) Uani 1 1 d . .
C8 C 0.3201(3) 0.5277(3) 0.15210(13) 0.0448(6) Uani 1 1 d . .
C9 C 0.2605(3) 0.5825(3) 0.08067(14) 0.0517(6) Uani 1 1 d . .
C10 C 0.4312(4) 0.5872(4) 0.03601(14) 0.0609(7) Uani 1 1 d . .
H10 H 0.4506 0.6869 0.0152 0.073 Uiso 1 1 calc R U
C11 C 0.5833(5) 0.3776(4) -0.00833(18) 0.0830(10) Uani 1 1 d . .
H11A H 0.6448 0.3709 -0.0527 0.100 Uiso 1 1 calc R U
H11B H 0.5479 0.2766 0.0058 0.100 Uiso 1 1 calc R U
C12 C 0.7097(4) 0.4457(4) 0.04452(18) 0.0707(9) Uani 1 1 d . .
H12A H 0.8057 0.5046 0.0226 0.085 Uiso 1 1 calc R U
H12B H 0.7651 0.3683 0.0732 0.085 Uiso 1 1 calc R U
C13 C 0.1874(4) 0.4209(3) 0.18647(17) 0.0624(8) Uani 1 1 d . .
H13A H 0.1735 0.3320 0.1585 0.094 Uiso 1 1 calc R U
H13B H 0.0706 0.4697 0.1916 0.094 Uiso 1 1 calc R U
H13C H 0.2335 0.3929 0.2312 0.094 Uiso 1 1 calc R U
C14 C 0.5540(5) 1.0360(3) 0.12026(16) 0.0713(9) Uani 1 1 d . .
H14A H 0.6809 1.0368 0.1335 0.107 Uiso 1 1 calc R U
H14B H 0.4976 1.1293 0.1339 0.107 Uiso 1 1 calc R U
H14C H 0.5446 1.0245 0.0710 0.107 Uiso 1 1 calc R U

loop_
_atom_site_aniso_label
_atom_site_aniso_U_11
_atom_site_aniso_U_22
_atom_site_aniso_U_33
_atom_site_aniso_U_23
_atom_site_aniso_U_13
_atom_site_aniso_U_12
O1 0.0925(16) 0.0458(10) 0.1118(17) 0.0012(11) 0.0307(14) 0.0138(11)
O2 0.0416(9) 0.0450(9) 0.0599(10) -0.0001(8) 0.0017(7) 0.0076(7)
O3 0.0426(11) 0.0995(17) 0.0919(15) 0.0168(13) -0.0170(10) 0.0041(11)
O4 0.0774(16) 0.173(3) 0.0785(15) -0.0576(18) -0.0139(12) 0.0025(19)
C1 0.0590(15) 0.0474(13) 0.0457(12) -0.0047(10) 0.0017(11) -0.0093(12)
C2 0.0655(16) 0.0420(13) 0.0573(15) -0.0017(11) 0.0073(12) 0.0038(13)
C3 0.0587(16) 0.0470(13) 0.0784(17) 0.0006(13) 0.0224(14) 0.0040(13)
C4 0.0483(13) 0.0448(12) 0.0501(12) 0.0040(11) 0.0092(10) 0.0050(11)
C5 0.0404(12) 0.0500(13) 0.0465(11) -0.0036(10) -0.0008(10) -0.0067(11)
C6 0.0388(12) 0.0626(15) 0.0595(13) -0.0088(13) 0.0061(11) -0.0061(12)
C7 0.0382(12) 0.0564(14) 0.0535(13) -0.0068(12) 0.0028(10) -0.0006(11)
C8 0.0381(12) 0.0373(11) 0.0589(14) 0.0063(10) 0.0043(10) 0.0033(10)
C9 0.0394(13) 0.0523(14) 0.0633(15) 0.0024(12) -0.0088(11) -0.0051(12)
C10 0.0518(15) 0.0801(19) 0.0510(13) 0.0027(14) -0.0046(11) -0.0056(15)
C11 0.088(2) 0.088(2) 0.0725(19) -0.0277(18) 0.0145(17) -0.017(2)
C12 0.0493(16) 0.080(2) 0.083(2) -0.0263(17) 0.0174(14) -0.0053(16)
C13 0.0569(16) 0.0469(14) 0.0835(19) 0.0124(14) 0.0168(14) 0.0002(13)
C14 0.097(2) 0.0547(16) 0.0623(16) -0.0028(13) 0.0159(16) -0.0214(17)

loop_
_atom_type_symbol
_atom_type_description
_atom_type_scat_dispersion_real
_atom_type_scat_dispersion_imag
_atom_type_scat_source
C C 0.0033 0.0016 'International Tables Vol C Tables 4.2.6.8 and 6.1.1.4'
H H 0.0000 0.0000 'International Tables Vol C Tables 4.2.6.8 and 6.1.1.4'
O O 0.0106 0.0060 'International Tables Vol C Tables 4.2.6.8 and 6.1.1.4'

loop_
_geom_angle_atom_site_label_1
_geom_angle_atom_site_label_2
_geom_angle_atom_site_label_3
_geom_angle
C8 O2 C7 106.03(17)
C10 O4 C11 110.3(2)
C5 C1 C2 109.2(2)
C5 C1 C14 129.1(3)
C2 C1 C14 121.6(2)
O1 C2 C1 126.5(3)
O1 C2 C3 125.0(2)
C1 C2 C3 108.5(2)
C2 C3 C4 104.9(2)
C2 C3 H3A 110.8
C4 C3 H3A 110.8
C2 C3 H3B 110.8
C4 C3 H3B 110.8
H3A C3 H3B 108.8
C5 C4 C3 104.0(2)
C5 C4 C8 109.44(18)
C3 C4 C8 117.4(2)
C5 C4 H4 108.6
C3 C4 H4 108.6
C8 C4 H4 108.6
C1 C5 C6 129.8(2)
C1 C5 C4 113.2(2)
C6 C5 C4 116.7(2)
C5 C6 C7 107.20(19)
C5 C6 H6A 110.3
C7 C6 H6A 110.3
C5 C6 H6B 110.3
C7 C6 H6B 110.3
H6A C6 H6B 108.5
O2 C7 C12 108.2(2)
O2 C7 C10 102.87(19)
C12 C7 C10 104.3(2)
O2 C7 C6 108.45(19)
C12 C7 C6 118.7(2)
C10 C7 C6 113.0(2)
O2 C8 C13 110.28(18)
O2 C8 C9 101.67(19)
C13 C8 C9 114.5(2)
O2 C8 C4 106.62(18)
C13 C8 C4 113.8(2)
C9 C8 C4 108.98(19)
O3 C9 C10 126.5(3)
O3 C9 C8 126.6(3)
C10 C9 C8 106.85(19)
O4 C10 C9 110.2(3)
O4 C10 C7 106.3(3)
C9 C10 C7 103.1(2)
O4 C10 H10 112.2
C9 C10 H10 112.2
C7 C10 H10 112.2
O4 C11 C12 108.5(3)
O4 C11 H11A 110.0
C12 C11 H11A 110.0
O4 C11 H11B 110.0
C12 C11 H11B 110.0
H11A C11 H11B 108.4
C11 C12 C7 102.7(2)
C11 C12 H12A 111.2
C7 C12 H12A 111.2
C11 C12 H12B 111.2
C7 C12 H12B 111.2
H12A C12 H12B 109.1
C8 C13 H13A 109.5
C8 C13 H13B 109.5
H13A C13 H13B 109.5
C8 C13 H13C 109.5
H13A C13 H13C 109.5
H13B C13 H13C 109.5
C1 C14 H14A 109.5
C1 C14 H14B 109.5
H14A C14 H14B 109.5
C1 C14 H14C 109.5
H14A C14 H14C 109.5
H14B C14 H14C 109.5

loop_
_geom_bond_atom_site_label_1
_geom_bond_atom_site_label_2
_geom_bond_distance
O1 C2 1.204(3)
O2 C8 1.434(3)
O2 C7 1.452(3)
O3 C9 1.198(3)
O4 C10 1.414(4)
O4 C11 1.420(5)
C1 C5 1.330(4)
C1 C2 1.476(4)
C1 C14 1.496(4)
C2 C3 1.508(4)
C3 C4 1.534(3)
C3 H3A 0.9700
C3 H3B 0.9700
C4 C5 1.510(3)
C4 C8 1.538(4)
C4 H4 0.9800
C5 C6 1.494(3)
C6 C7 1.531(4)
C6 H6A 0.9700
C6 H6B 0.9700
C7 C12 1.512(4)
C7 C10 1.517(4)
C8 C13 1.507(3)
C8 C9 1.527(4)
C9 C10 1.516(4)
C10 H10 0.9800
C11 C12 1.502(5)
C11 H11A 0.9700
C11 H11B 0.9700
C12 H12A 0.9700
C12 H12B 0.9700
C13 H13A 0.9600
C13 H13B 0.9600
C13 H13C 0.9600
C14 H14A 0.9600
C14 H14B 0.9600
C14 H14C 0.9600

loop_
_geom_hbond_atom_site_label_D
_geom_hbond_atom_site_label_H
_geom_hbond_atom_site_label_A
_geom_hbond_distance_DH
_geom_hbond_distance_HA
_geom_hbond_distance_DA
_geom_hbond_angle_DHA
_geom_hbond_site_symmetry_A
C12 H12A O3 0.97 2.55 3.306(4) 134.5 1_655
C10 H10 O3 0.98 2.57 3.489(4) 155.7 4_565

loop_
_geom_torsion_atom_site_label_1
_geom_torsion_atom_site_label_2
_geom_torsion_atom_site_label_3
_geom_torsion_atom_site_label_4
_geom_torsion
C5 C1 C2 O1 176.1(3)
C14 C1 C2 O1 -5.4(5)
C5 C1 C2 C3 -2.9(3)
C14 C1 C2 C3 175.6(3)
O1 C2 C3 C4 -174.8(3)
C1 C2 C3 C4 4.2(3)
C2 C3 C4 C5 -3.9(3)
C2 C3 C4 C8 -125.0(2)
C2 C1 C5 C6 173.3(2)
C14 C1 C5 C6 -5.0(5)
C2 C1 C5 C4 0.3(3)
C14 C1 C5 C4 -178.1(3)
C3 C4 C5 C1 2.4(3)
C8 C4 C5 C1 128.6(2)
C3 C4 C5 C6 -171.6(2)
C8 C4 C5 C6 -45.4(3)
C1 C5 C6 C7 -127.6(3)
C4 C5 C6 C7 45.3(3)
C8 O2 C7 C12 -154.8(2)
C8 O2 C7 C10 -44.8(2)
C8 O2 C7 C6 75.2(2)
C5 C6 C7 O2 -58.2(3)
C5 C6 C7 C12 177.9(3)
C5 C6 C7 C10 55.2(3)
C7 O2 C8 C13 163.2(2)
C7 O2 C8 C9 41.3(2)
C7 O2 C8 C4 -72.8(2)
C5 C4 C8 O2 56.8(2)
C3 C4 C8 O2 175.0(2)
C5 C4 C8 C13 178.6(2)
C3 C4 C8 C13 -63.2(3)
C5 C4 C8 C9 -52.2(2)
C3 C4 C8 C9 65.9(3)
O2 C8 C9 O3 159.5(3)
C13 C8 C9 O3 40.6(4)
C4 C8 C9 O3 -88.2(3)
O2 C8 C9 C10 -22.0(3)
C13 C8 C9 C10 -140.9(2)
C4 C8 C9 C10 90.3(2)
C11 O4 C10 C9 -123.5(3)
C11 O4 C10 C7 -12.4(4)
O3 C9 C10 O4 -72.3(4)
C8 C9 C10 O4 109.2(3)
O3 C9 C10 C7 174.6(3)
C8 C9 C10 C7 -3.9(3)
O2 C7 C10 O4 -87.7(3)
C12 C7 C10 O4 25.2(3)
C6 C7 C10 O4 155.5(2)
O2 C7 C10 C9 28.2(3)
C12 C7 C10 C9 141.1(2)
C6 C7 C10 C9 -88.5(3)
C10 O4 C11 C12 -5.6(4)
O4 C11 C12 C7 21.0(4)
O2 C7 C12 C11 81.6(3)
C10 C7 C12 C11 -27.4(3)
C6 C7 C12 C11 -154.3(3)
